data_2018873
loop_
_publ_author_name
'Behm, H.'

_publ_section_title
;
 Hexalead Chloride Triorthoborate Oxide, Pb4 O (Pb2 (B O3)3 Cl)
;
_journal_name_full 'Acta Crystallographica C (39,1983-)'
_journal_page_first 1317
_journal_page_last 1319
_journal_volume 39
_journal_year 1983
_chemical_formula_sum 'B3 Cl O10 Pb6'
_chemical_name_systematic 'Pb4 O (Pb2 (B O3)3 Cl)'
_space_group_IT_number 57
_symmetry_space_group_name_Hall '-P 2c 2b'
_symmetry_space_group_name_H-M 'P b c m'
_cell_angle_alpha 90
_cell_angle_beta 90
_cell_angle_gamma 90
_cell_formula_units_Z 4
_cell_length_a 7.021
_cell_length_b 17.218
_cell_length_c 10.952
_cell_volume 1323.961
_citation_journal_id_ASTM ACSCEE
_cod_data_source_file boron_414.cif
_cod_data_source_block B3Cl1O10Pb6
_cod_original_formula_sum 'B3 Cl1 O10 Pb6'
_cod_database_code 2018873

loop_
_symmetry_equiv_pos_as_xyz
x,y,z
-x,-y,z+1/2
x,-y+1/2,-z
-x,y+1/2,-z+1/2
-x,-y,-z
x,y,-z-1/2
-x,y-1/2,z
x,-y-1/2,z-1/2

loop_
_atom_site_label
_atom_site_type_symbol
_atom_site_fract_x
_atom_site_fract_y
_atom_site_fract_z
_atom_site_occupancy
_atom_site_U_iso_or_equiv
B2 B+3 0.2714 0.4972 0.5005 1 0.0
Pb3 Pb+2 0.0713 0.0291 0.75 1 0.0
O1 O-2 0.3877 0.153 0.75 1 0.0
Pb1 Pb+2 0.5315 0.1553 0.5646 1 0.0
Pb2 Pb+2 0.025 0.3397 0.9204 1 0.0
O2 O-2 0.0879 0.0909 0.25 1 0.0
Cl1 Cl-1 0.1939 0.764 0.25 1 0.0
B1 B+3 0.2934 0.223 0.75 1 0.0
O6 O-2 0.26 0.2434 0.1393 1 0.0
O4 O-2 0.2267 0.5349 0.4028 1 0.0
O3 O-2 0.3397 0.5334 0.894 1 0.0
O5 O-2 0.2767 0.084 0.4962 1 0.0
Pb4 Pb+2 0.4144 0.4359 0.75 1 0.0
